data_4061205
loop_
_publ_author_name
'Wallbank, Andrew I.'
'Brown, Martin J.'
'Nitschke, Christian'
'Corrigan, John F.'

_publ_section_title
;
 Biphenylene-4,4'-diselenolate as a Molecular Bridge: Preparation and
 Characterization of [PdCl(PnBu3)2Se-C6H4-C6H4-Se-PdCl(PnBu3)2]
;
_journal_coden_ASTM ORGND7
_journal_issue 23
_journal_name_full Organometallics
_journal_page_first 5648
_journal_page_last 5651
_journal_paper_doi 10.1021/om049721n
_journal_volume 23
_journal_year 2004
_chemical_formula_sum 'C60 H116 Cl2 P4 Pd2 Se2'
_chemical_formula_weight 1403.03
_space_group_IT_number 14
_symmetry_cell_setting monoclinic
_symmetry_space_group_name_Hall '-P 2ybc'
_symmetry_space_group_name_H-M 'P 1 21/c 1'
_cell_angle_alpha 90.00
_cell_angle_beta 91.910(10)
_cell_angle_gamma 90.00
_cell_formula_units_Z 2
_cell_length_a 12.0570(10)
_cell_length_b 23.410(2)
_cell_length_c 12.7940(10)
_cell_measurement_temperature 200(2)
_cell_volume 3609.2(5)
_diffrn_ambient_temperature 293(2)
_exptl_crystal_density_diffrn 1.291
_cod_depositor_comments
;
The following automatic conversions were performed:
'_symmetry_cell_setting' value 'Monoclinic' changed to 'monoclinic'
according to '/home/saulius/struct/CIF-dictionaries/cif_core.dic'
dictionary named 'cif_core.dic' version 2.4.1 from 2010-06-29.

Automatic conversion script
Id: cif_fix_enum 1527 2010-12-29 10:47:43Z saulius 
;
_cod_original_sg_symbol_H-M 'P 21/c'
_cod_database_code 4061205

loop_
_symmetry_equiv_pos_as_xyz
'x, y, z'
'-x, y+1/2, -z+1/2'
'-x, -y, -z'
'x, -y-1/2, z-1/2'

loop_
_atom_site_label
_atom_site_type_symbol
_atom_site_fract_x
_atom_site_fract_y
_atom_site_fract_z
_atom_site_U_iso_or_equiv
_atom_site_adp_type
_atom_site_occupancy
_atom_site_symmetry_multiplicity
_atom_site_calc_flag
_atom_site_refinement_flags
_atom_site_disorder_assembly
_atom_site_disorder_group
Pd1 Pd 0.42948(6) 0.35837(3) 0.70381(6) 0.0615(2) Uani 1 1 d . . .
Se1 Se 0.39532(8) 0.46037(4) 0.71111(8) 0.0661(3) Uani 1 1 d . . .
Cl1 Cl 0.4753(2) 0.26040(9) 0.7087(2) 0.0779(7) Uani 1 1 d . . .
P1 P 0.3193(2) 0.34255(10) 0.8463(2) 0.0689(7) Uani 1 1 d . C .
P2 P 0.5487(2) 0.37564(10) 0.5675(2) 0.0661(7) Uani 1 1 d . D .
C1 C 0.2541(7) 0.4702(3) 0.6428(7) 0.061(2) Uani 1 1 d . . .
C2 C 0.2048(9) 0.4306(4) 0.5776(8) 0.082(3) Uani 1 1 d . . .
H2A H 0.2384 0.3952 0.5694 0.099 Uiso 1 1 calc R . .
C3 C 0.1048(8) 0.4423(4) 0.5227(9) 0.087(3) Uani 1 1 d . . .
H3A H 0.0728 0.4138 0.4810 0.104 Uiso 1 1 calc R . .
C4 C 0.0524(7) 0.4941(3) 0.5285(7) 0.057(2) Uani 1 1 d . . .
C5 C 0.1004(8) 0.5331(4) 0.5981(8) 0.081(3) Uani 1 1 d . . .
H5A H 0.0652 0.5679 0.6085 0.098 Uiso 1 1 calc R . .
C6 C 0.1990(8) 0.5217(4) 0.6523(8) 0.082(3) Uani 1 1 d . . .
H6A H 0.2293 0.5495 0.6966 0.098 Uiso 1 1 calc R . .
C7 C 0.4165(9) 0.3282(5) 0.9577(8) 0.091(3) Uani 1 1 d D . .
H7A H 0.3748 0.3217 1.0201 0.109 Uiso 1 1 calc R . .
H7B H 0.4586 0.2939 0.9437 0.109 Uiso 1 1 calc R . .
C8 C 0.4977(12) 0.3789(6) 0.9768(10) 0.137(5) Uani 1 1 d D . .
H8A H 0.5231 0.3916 0.9095 0.164 Uiso 1 1 calc R . .
H8B H 0.4564 0.4102 1.0064 0.164 Uiso 1 1 calc R . .
C9 C 0.5955(14) 0.3681(8) 1.0453(15) 0.206(9) Uani 1 1 d D . .
H9A H 0.6405 0.3384 1.0151 0.248 Uiso 1 1 calc R . .
H9B H 0.5721 0.3549 1.1129 0.248 Uiso 1 1 calc R . .
C10 C 0.6631(18) 0.4215(8) 1.0588(16) 0.226(10) Uani 1 1 d D . .
H10A H 0.7254 0.4141 1.1056 0.338 Uiso 1 1 calc R . .
H10B H 0.6181 0.4511 1.0873 0.338 Uiso 1 1 calc R . .
H10C H 0.6892 0.4334 0.9921 0.338 Uiso 1 1 calc R . .
C11 C 0.2267(8) 0.3977(4) 0.8917(7) 0.074(3) Uani 1 1 d . . .
H11A H 0.2713 0.4304 0.9133 0.088 Uiso 1 1 calc R . .
H11B H 0.1793 0.4097 0.8330 0.088 Uiso 1 1 calc R . .
C12 C 0.1527(9) 0.3815(4) 0.9819(8) 0.098(4) Uani 1 1 d . . .
H12A H 0.1980 0.3640 1.0372 0.117 Uiso 1 1 calc R . .
H12B H 0.0986 0.3534 0.9574 0.117 Uiso 1 1 calc R . .
C13 C 0.0917(10) 0.4330(5) 1.0264(9) 0.106(4) Uani 1 1 d . . .
H13A H 0.1458 0.4599 1.0551 0.127 Uiso 1 1 calc R . .
H13B H 0.0503 0.4520 0.9701 0.127 Uiso 1 1 calc R . .
C14 C 0.0122(13) 0.4161(6) 1.1114(12) 0.169(7) Uani 1 1 d . . .
H14A H -0.0244 0.4496 1.1365 0.254 Uiso 1 1 calc R . .
H14B H 0.0531 0.3982 1.1682 0.254 Uiso 1 1 calc R . .
H14C H -0.0421 0.3899 1.0831 0.254 Uiso 1 1 calc R . .
C15 C 0.2325(9) 0.2791(4) 0.8342(9) 0.101(4) Uani 1 1 d D . .
H15A H 0.2792 0.2494 0.8063 0.121 Uiso 1 1 calc R A 1
H15B H 0.2167 0.2676 0.9050 0.121 Uiso 1 1 calc R A 1
C19 C 0.6600(8) 0.4243(4) 0.6073(8) 0.087(3) Uani 1 1 d D . .
H19A H 0.7098 0.4288 0.5499 0.105 Uiso 1 1 calc R B 1
H19B H 0.6286 0.4614 0.6222 0.105 Uiso 1 1 calc R B 1
C16 C 0.1263(15) 0.2757(12) 0.7745(14) 0.156(12) Uiso 0.67 1 d PD C 1
H16A H 0.0799 0.3084 0.7890 0.187 Uiso 0.67 1 calc PR C 1
H16B H 0.0866 0.2411 0.7916 0.187 Uiso 0.67 1 calc PR C 1
C17 C 0.1575(17) 0.2753(9) 0.6636(15) 0.122(7) Uiso 0.67 1 d PD C 1
H17A H 0.1980 0.2406 0.6488 0.146 Uiso 0.67 1 calc PR C 1
H17B H 0.2054 0.3076 0.6501 0.146 Uiso 0.67 1 calc PR C 1
C18 C 0.053(2) 0.2787(12) 0.593(2) 0.172(12) Uiso 0.67 1 d PD C 1
H18A H 0.0738 0.2791 0.5209 0.257 Uiso 0.67 1 calc PR C 1
H18B H 0.0131 0.3131 0.6078 0.257 Uiso 0.67 1 calc PR C 1
H18C H 0.0069 0.2462 0.6049 0.257 Uiso 0.67 1 calc PR C 1
C20 C 0.727(2) 0.4033(11) 0.704(2) 0.19(2) Uiso 0.67 1 d PD D 1
H20A H 0.6793 0.4030 0.7639 0.225 Uiso 0.67 1 calc PR D 1
H20B H 0.7519 0.3646 0.6923 0.225 Uiso 0.67 1 calc PR D 1
C21 C 0.8252(15) 0.4414(7) 0.7267(16) 0.208(8) Uani 1 1 d D . .
H21A H 0.8049 0.4790 0.7520 0.250 Uiso 1 1 calc R D 1
H21B H 0.8742 0.4446 0.6685 0.250 Uiso 1 1 calc R D 1
C22 C 0.869(3) 0.4023(14) 0.812(2) 0.244(18) Uiso 0.67 1 d PD D 1
H22A H 0.9378 0.4173 0.8408 0.366 Uiso 0.67 1 calc PR D 1
H22B H 0.8815 0.3650 0.7838 0.366 Uiso 0.67 1 calc PR D 1
H22C H 0.8161 0.3998 0.8663 0.366 Uiso 0.67 1 calc PR D 1
C16A C 0.154(3) 0.2883(12) 0.738(2) 0.075(9) Uiso 0.33 1 d PD C 2
H16C H 0.1023 0.3176 0.7590 0.090 Uiso 0.33 1 calc PR C 2
H16D H 0.1994 0.3055 0.6857 0.090 Uiso 0.33 1 calc PR C 2
C17A C 0.084(3) 0.2439(14) 0.681(3) 0.123(13) Uiso 0.33 1 d PD C 2
H17C H 0.1349 0.2142 0.6599 0.147 Uiso 0.33 1 calc PR C 2
H17D H 0.0371 0.2269 0.7324 0.147 Uiso 0.33 1 calc PR C 2
C18A C 0.009(4) 0.256(2) 0.586(3) 0.135(17) Uiso 0.33 1 d PD C 2
H18D H -0.0280 0.2214 0.5650 0.203 Uiso 0.33 1 calc PR C 2
H18E H 0.0533 0.2695 0.5301 0.203 Uiso 0.33 1 calc PR C 2
H18F H -0.0442 0.2843 0.6035 0.203 Uiso 0.33 1 calc PR C 2
C20A C 0.742(3) 0.3983(11) 0.686(3) 0.070(12) Uiso 0.33 1 d PD D 2
H20C H 0.7019 0.3828 0.7439 0.084 Uiso 0.33 1 calc PR D 2
H20D H 0.7808 0.3671 0.6531 0.084 Uiso 0.33 1 calc PR D 2
C22A C 0.926(2) 0.4200(16) 0.782(3) 0.103(11) Uiso 0.33 1 d PD D 2
H22D H 0.9507 0.4472 0.8336 0.155 Uiso 0.33 1 calc PR D 2
H22E H 0.9837 0.4146 0.7322 0.155 Uiso 0.33 1 calc PR D 2
H22F H 0.9106 0.3842 0.8147 0.155 Uiso 0.33 1 calc PR D 2
C23 C 0.4797(8) 0.4088(4) 0.4546(7) 0.072(3) Uani 1 1 d . . .
H23A H 0.4400 0.4424 0.4774 0.086 Uiso 1 1 calc R D .
H23B H 0.5353 0.4213 0.4065 0.086 Uiso 1 1 calc R . .
C24 C 0.3986(9) 0.3689(4) 0.3973(8) 0.093(3) Uani 1 1 d D D .
H24A H 0.3606 0.3468 0.4493 0.112 Uiso 1 1 calc R E 1
H24B H 0.4413 0.3424 0.3566 0.112 Uiso 1 1 calc R E 1
C25 C 0.3108(15) 0.3961(10) 0.3244(12) 0.108(8) Uiso 0.67 1 d PD D 1
H25A H 0.2542 0.3684 0.3046 0.130 Uiso 0.67 1 calc PR D 1
H25B H 0.2757 0.4280 0.3587 0.130 Uiso 0.67 1 calc PR D 1
C26 C 0.3699(16) 0.4162(8) 0.2300(14) 0.127(7) Uiso 0.67 1 d PD D 1
H26A H 0.3179 0.4344 0.1822 0.190 Uiso 0.67 1 calc PR D 1
H26B H 0.4031 0.3842 0.1962 0.190 Uiso 0.67 1 calc PR D 1
H26C H 0.4267 0.4430 0.2509 0.190 Uiso 0.67 1 calc PR D 1
C25A C 0.352(4) 0.4074(12) 0.312(3) 0.106(14) Uiso 0.33 1 d PD D 2
H25C H 0.3228 0.4418 0.3429 0.127 Uiso 0.33 1 calc PR D 2
H25D H 0.4113 0.4184 0.2665 0.127 Uiso 0.33 1 calc PR D 2
C26A C 0.262(3) 0.3781(14) 0.248(3) 0.102(11) Uiso 0.33 1 d PD D 2
H26D H 0.2327 0.4039 0.1958 0.152 Uiso 0.33 1 calc PR D 2
H26E H 0.2034 0.3669 0.2933 0.152 Uiso 0.33 1 calc PR D 2
H26F H 0.2914 0.3449 0.2153 0.152 Uiso 0.33 1 calc PR D 2
C27 C 0.6189(8) 0.3133(4) 0.5161(8) 0.075(3) Uani 1 1 d . . .
H27A H 0.6629 0.2960 0.5726 0.090 Uiso 1 1 calc R D .
H27B H 0.5630 0.2856 0.4939 0.090 Uiso 1 1 calc R . .
C28 C 0.6944(9) 0.3239(4) 0.4250(9) 0.097(4) Uani 1 1 d . D .
H28A H 0.7529 0.3501 0.4473 0.117 Uiso 1 1 calc R . .
H28B H 0.6517 0.3420 0.3685 0.117 Uiso 1 1 calc R . .
C29 C 0.7469(10) 0.2687(5) 0.3839(11) 0.114(4) Uani 1 1 d . . .
H29A H 0.7927 0.2514 0.4391 0.136 Uiso 1 1 calc R D .
H29B H 0.6888 0.2418 0.3639 0.136 Uiso 1 1 calc R . .
C30 C 0.8176(13) 0.2808(7) 0.2903(13) 0.186(8) Uani 1 1 d . D .
H30A H 0.8496 0.2458 0.2665 0.279 Uiso 1 1 calc R . .
H30B H 0.8757 0.3070 0.3102 0.279 Uiso 1 1 calc R . .
H30C H 0.7721 0.2972 0.2350 0.279 Uiso 1 1 calc R . .

loop_
_atom_site_aniso_label
_atom_site_aniso_U_11
_atom_site_aniso_U_22
_atom_site_aniso_U_33
_atom_site_aniso_U_23
_atom_site_aniso_U_13
_atom_site_aniso_U_12
Pd1 0.0659(5) 0.0519(4) 0.0666(5) 0.0037(4) -0.0018(3) 0.0059(3)
Se1 0.0688(6) 0.0512(5) 0.0779(7) 0.0034(5) -0.0032(5) 0.0047(4)
Cl1 0.0968(19) 0.0517(13) 0.0864(18) 0.0087(12) 0.0217(15) 0.0154(12)
P1 0.0788(18) 0.0585(15) 0.0697(17) 0.0066(12) 0.0061(14) 0.0086(12)
P2 0.0736(18) 0.0557(14) 0.0692(17) 0.0023(12) 0.0057(14) -0.0032(12)
C1 0.069(6) 0.051(5) 0.064(6) 0.007(4) 0.019(5) 0.012(4)
C2 0.101(8) 0.048(6) 0.096(8) -0.002(5) -0.015(7) 0.027(5)
C3 0.085(8) 0.054(6) 0.120(9) -0.002(6) -0.027(7) 0.012(5)
C4 0.068(6) 0.042(5) 0.062(6) 0.013(4) 0.004(5) 0.012(4)
C5 0.082(7) 0.072(7) 0.090(8) -0.012(6) -0.004(6) 0.030(6)
C6 0.076(7) 0.071(7) 0.098(8) -0.014(6) -0.008(6) 0.013(5)
C7 0.107(9) 0.098(8) 0.068(7) 0.027(6) 0.003(6) 0.032(7)
C8 0.135(13) 0.174(14) 0.096(10) -0.005(9) -0.053(9) 0.013(11)
C9 0.20(2) 0.22(2) 0.20(2) -0.039(18) 0.049(18) -0.031(18)
C10 0.27(2) 0.19(2) 0.22(2) -0.070(17) 0.023(18) -0.071(18)
C11 0.080(7) 0.068(6) 0.074(6) 0.009(5) 0.026(5) 0.008(5)
C12 0.112(9) 0.094(8) 0.089(8) 0.011(6) 0.047(7) 0.030(6)
C13 0.121(10) 0.103(9) 0.095(9) 0.007(7) 0.022(8) 0.033(7)
C14 0.203(17) 0.166(14) 0.146(13) 0.013(11) 0.094(13) 0.053(12)
C15 0.116(10) 0.077(7) 0.112(10) 0.004(6) 0.044(8) -0.001(6)
C19 0.091(8) 0.076(7) 0.097(8) -0.013(6) 0.034(7) -0.011(6)
C21 0.22(2) 0.162(16) 0.24(2) 0.027(16) -0.024(18) -0.002(16)
C23 0.107(8) 0.046(5) 0.064(6) -0.001(5) 0.014(5) 0.006(5)
C24 0.124(10) 0.083(7) 0.071(7) -0.010(6) -0.019(7) 0.009(7)
C27 0.074(7) 0.055(6) 0.096(8) -0.003(5) 0.005(6) 0.001(5)
C28 0.101(9) 0.089(8) 0.104(9) -0.007(6) 0.042(7) -0.017(6)
C29 0.091(9) 0.118(10) 0.133(11) -0.034(8) 0.030(8) -0.009(7)
C30 0.166(15) 0.195(17) 0.203(18) -0.048(14) 0.097(15) -0.004(13)

loop_
_geom_bond_atom_site_label_1
_geom_bond_atom_site_label_2
_geom_bond_distance
_geom_bond_site_symmetry_2
_geom_bond_publ_flag
Pd1 P1 2.321(3) . ?
Pd1 P2 2.332(3) . ?
Pd1 Cl1 2.359(2) . ?
Pd1 Se1 2.4254(11) . ?
Se1 C1 1.901(9) . ?
P1 C11 1.815(8) . ?
P1 C15 1.821(11) . ?
P1 C7 1.845(10) . ?
P2 C23 1.817(9) . ?
P2 C19 1.820(10) . ?
P2 C27 1.822(9) . ?
C1 C2 1.369(12) . ?
C1 C6 1.384(11) . ?
C2 C3 1.401(13) . ?
C3 C4 1.371(11) . ?
C4 C5 1.388(12) . ?
C4 C4 1.464(16) 3_566 ?
C5 C6 1.383(13) . ?
C7 C8 1.553(12) . ?
C8 C9 1.468(13) . ?
C9 C10 1.499(13) . ?
C11 C12 1.530(11) . ?
C12 C13 1.532(13) . ?
C13 C14 1.527(15) . ?
C15 C16 1.471(14) . ?
C15 C16A 1.539(14) . ?
C19 C20A 1.513(14) . ?
C19 C20 1.533(14) . ?
C16 C17 1.479(14) . ?
C17 C18 1.529(14) . ?
C20 C21 1.506(14) . ?
C21 C22A 1.476(15) . ?
C21 C20A 1.504(15) . ?
C21 C22 1.509(15) . ?
C16A C17A 1.514(15) . ?
C17A C18A 1.508(15) . ?
C23 C24 1.522(12) . ?
C24 C25A 1.509(15) . ?
C24 C25 1.526(13) . ?
C25 C26 1.499(14) . ?
C25A C26A 1.504(15) . ?
C27 C28 1.522(12) . ?
C28 C29 1.540(14) . ?
C29 C30 1.519(16) . ?
